data_2206838
loop_
_publ_author_name
'Sonar, Vijayakumar N.'
'Parkin, Sean'
'Crooks, Peter A.'

_publ_section_title
;
 (<i>Z</i>)-2-(3-Nitrobenzylidene)-1-azabicyclo[2.2.2]octan-3-one
;
_journal_coeditor_code AC6200
_journal_issue 10
_journal_name_full 'Acta Crystallographica Section E'
_journal_page_first o3254
_journal_page_last o3256
_journal_paper_doi 10.1107/S1600536805028576
_journal_volume 61
_journal_year 2005
_chemical_formula_iupac 'C14 H14 N2 O3'
_chemical_formula_moiety 'C14 H14 N2 O3'
_chemical_formula_sum 'C14 H14 N2 O3'
_chemical_formula_weight 258.27
_chemical_name_systematic
;
(Z)-2-(3-Nitrobenzylidene)-1-azabicyclo[2.2.2]octan-3-one
;
_space_group_IT_number 14
_symmetry_cell_setting monoclinic
_symmetry_space_group_name_Hall '-P 2ybc'
_symmetry_space_group_name_H-M 'P 1 21/c 1'
_atom_sites_solution_hydrogens geom
_atom_sites_solution_primary direct
_atom_sites_solution_secondary difmap
_audit_creation_method SHELXL97
_cell_angle_alpha 90.00
_cell_angle_beta 99.2211(8)
_cell_angle_gamma 90.00
_cell_formula_units_Z 4
_cell_length_a 5.80950(10)
_cell_length_b 24.2920(4)
_cell_length_c 8.5473(2)
_cell_measurement_reflns_used 4654
_cell_measurement_temperature 90.0(2)
_cell_measurement_theta_max 27.48
_cell_measurement_theta_min 1
_cell_volume 1190.64(4)
_computing_cell_refinement 'SCALEPACK (Otwinowski & Minor, 1997)'
_computing_data_collection 'COLLECT (Nonius, 1999)'
_computing_data_reduction 'DENZO-SMN (Otwinowski & Minor, 1997)'
_computing_molecular_graphics 'XP in SHELXTL/PC (Sheldrick, 1995)'
_computing_publication_material 'SHELXL97 and local procedures'
_computing_structure_refinement 'SHELXL97 (Sheldrick, 1997)'
_computing_structure_solution 'SHELXS97 (Sheldrick, 1997)'
_diffrn_ambient_temperature 90.0(2)
_diffrn_detector_area_resol_mean 18
_diffrn_measured_fraction_theta_full 0.999
_diffrn_measured_fraction_theta_max 0.999
_diffrn_measurement_device_type 'Nonius KappaCCD area-detector'
_diffrn_measurement_method '\w scans at fixed \c = 55\%'
_diffrn_radiation_monochromator graphite
_diffrn_radiation_source 'fine-focus sealed tube'
_diffrn_radiation_type MoK\a
_diffrn_radiation_wavelength 0.71073
_diffrn_reflns_av_R_equivalents 0.0270
_diffrn_reflns_av_sigmaI/netI 0.0292
_diffrn_reflns_limit_h_max 7
_diffrn_reflns_limit_h_min -7
_diffrn_reflns_limit_k_max 31
_diffrn_reflns_limit_k_min -29
_diffrn_reflns_limit_l_max 11
_diffrn_reflns_limit_l_min -11
_diffrn_reflns_number 9090
_diffrn_reflns_theta_full 27.49
_diffrn_reflns_theta_max 27.49
_diffrn_reflns_theta_min 1.68
_diffrn_standards_decay_% <1
_diffrn_standards_number 0
_exptl_absorpt_coefficient_mu 0.103
_exptl_absorpt_correction_T_max 0.9797
_exptl_absorpt_correction_T_min 0.9698
_exptl_absorpt_correction_type multi-scan
_exptl_absorpt_process_details 'SCALEPACK (Otwinowski & Minor, 1997)'
_exptl_crystal_colour yellow
_exptl_crystal_density_diffrn 1.441
_exptl_crystal_density_method 'not measured'
_exptl_crystal_description needle
_exptl_crystal_F_000 544
_exptl_crystal_size_max 0.30
_exptl_crystal_size_mid 0.25
_exptl_crystal_size_min 0.20
_refine_diff_density_max 0.320
_refine_diff_density_min -0.225
_refine_ls_extinction_method none
_refine_ls_goodness_of_fit_ref 1.041
_refine_ls_hydrogen_treatment constr
_refine_ls_matrix_type full
_refine_ls_number_parameters 172
_refine_ls_number_reflns 2739
_refine_ls_number_restraints 0
_refine_ls_restrained_S_all 1.041
_refine_ls_R_factor_all 0.0483
_refine_ls_R_factor_gt 0.0373
_refine_ls_shift/su_max 0.000
_refine_ls_shift/su_mean 0.000
_refine_ls_structure_factor_coef Fsqd
_refine_ls_weighting_details 'calc w = 1/[\s^2^(Fo^2^)+(0.0463P)^2^+0.444P] where P=(Fo^2^+2Fc^2^)/3'
_refine_ls_weighting_scheme calc
_refine_ls_wR_factor_gt 0.0919
_refine_ls_wR_factor_ref 0.0985
_reflns_number_gt 2275
_reflns_number_total 2739
_reflns_threshold_expression I>2\s(I)
_cod_data_source_file ac6200.cif
_cod_data_source_block I
_cod_original_sg_symbol_H-M 'P 21/c'
_cod_database_code 2206838
_cod_database_fobs_code 2206838

loop_
_symmetry_equiv_pos_as_xyz
'x, y, z'
'-x, y+1/2, -z+1/2'
'-x, -y, -z'
'x, -y-1/2, z-1/2'

loop_
_atom_site_label
_atom_site_fract_x
_atom_site_fract_y
_atom_site_fract_z
_atom_site_U_iso_or_equiv
_atom_site_adp_type
_atom_site_calc_flag
_atom_site_refinement_flags
_atom_site_occupancy
_atom_site_type_symbol
N1 0.13636(17) 0.37496(4) 0.69584(11) 0.0142(2) Uani d . 1 N
O1 0.26010(15) 0.51717(4) 0.61669(11) 0.0207(2) Uani d . 1 O
C1 0.3331(2) 0.36044(5) 0.38323(13) 0.0143(2) Uani d . 1 C
N2 0.71988(19) 0.30897(5) 0.10506(12) 0.0241(3) Uani d . 1 N
O2 0.82297(17) 0.35203(4) 0.08570(11) 0.0295(2) Uani d . 1 O
C2 0.1891(2) 0.31439(5) 0.38853(14) 0.0170(3) Uani d . 1 C
H2 0.0669 0.3157 0.4502 0.020 Uiso calc R 1 H
O3 0.75894(18) 0.26495(5) 0.04314(12) 0.0372(3) Uani d . 1 O
C3 0.2232(2) 0.26694(5) 0.30474(15) 0.0203(3) Uani d . 1 C
H3 0.1233 0.2362 0.3090 0.024 Uiso calc R 1 H
C4 0.4017(2) 0.26396(5) 0.21472(15) 0.0214(3) Uani d . 1 C
H4 0.4293 0.2312 0.1600 0.026 Uiso calc R 1 H
C5 0.5382(2) 0.31023(5) 0.20723(13) 0.0186(3) Uani d . 1 C
C6 0.5076(2) 0.35851(5) 0.28781(13) 0.0159(2) Uani d . 1 C
H6 0.6032 0.3897 0.2785 0.019 Uiso calc R 1 H
C7 0.3061(2) 0.41158(5) 0.46954(14) 0.0146(2) Uani d . 1 C
H7 0.3582 0.4441 0.4244 0.018 Uiso calc R 1 H
C8 0.21777(19) 0.41853(5) 0.60342(14) 0.0141(2) Uani d . 1 C
C9 0.1975(2) 0.47444(5) 0.67265(14) 0.0151(2) Uani d . 1 C
C10 0.0897(2) 0.47105(5) 0.82161(14) 0.0161(3) Uani d . 1 C
H10 0.0730 0.5084 0.8675 0.019 Uiso calc R 1 H
C11 -0.1492(2) 0.44243(5) 0.77922(15) 0.0175(3) Uani d . 1 C
H11A -0.2546 0.4653 0.7029 0.021 Uiso calc R 1 H
H11B -0.2212 0.4377 0.8758 0.021 Uiso calc R 1 H
C12 -0.1130(2) 0.38538(5) 0.70491(14) 0.0170(3) Uani d . 1 C
H12A -0.1711 0.3562 0.7695 0.020 Uiso calc R 1 H
H12B -0.2050 0.3837 0.5970 0.020 Uiso calc R 1 H
C13 0.2496(2) 0.43407(5) 0.93859(14) 0.0177(3) Uani d . 1 C
H13A 0.1830 0.4294 1.0374 0.021 Uiso calc R 1 H
H13B 0.4056 0.4511 0.9658 0.021 Uiso calc R 1 H
C14 0.2704(2) 0.37742(5) 0.85903(14) 0.0166(3) Uani d . 1 C
H14A 0.4367 0.3698 0.8550 0.020 Uiso calc R 1 H
H14B 0.2128 0.3484 0.9244 0.020 Uiso calc R 1 H

loop_
_atom_site_aniso_label
_atom_site_aniso_U_11
_atom_site_aniso_U_22
_atom_site_aniso_U_33
_atom_site_aniso_U_12
_atom_site_aniso_U_13
_atom_site_aniso_U_23
N1 0.0145(5) 0.0147(5) 0.0139(5) -0.0013(4) 0.0035(4) 0.0013(4)
O1 0.0226(5) 0.0149(4) 0.0266(5) -0.0030(4) 0.0097(4) -0.0008(4)
C1 0.0159(6) 0.0150(6) 0.0114(5) 0.0019(4) -0.0001(4) 0.0014(4)
N2 0.0217(6) 0.0365(7) 0.0133(5) 0.0108(5) -0.0001(4) -0.0041(5)
O2 0.0279(5) 0.0408(6) 0.0220(5) 0.0072(5) 0.0107(4) 0.0060(4)
C2 0.0185(6) 0.0172(6) 0.0144(6) 0.0001(5) -0.0006(4) 0.0021(5)
O3 0.0290(5) 0.0495(7) 0.0321(6) 0.0121(5) 0.0022(4) -0.0235(5)
C3 0.0254(6) 0.0148(6) 0.0180(6) -0.0015(5) -0.0043(5) 0.0007(5)
C4 0.0278(7) 0.0177(6) 0.0160(6) 0.0058(5) -0.0047(5) -0.0038(5)
C5 0.0197(6) 0.0243(7) 0.0110(5) 0.0067(5) 0.0002(5) -0.0013(5)
C6 0.0169(6) 0.0174(6) 0.0130(5) 0.0015(5) 0.0007(4) 0.0015(5)
C7 0.0137(5) 0.0137(6) 0.0165(6) -0.0003(4) 0.0026(4) 0.0013(4)
C8 0.0124(5) 0.0130(6) 0.0168(6) -0.0004(4) 0.0023(4) 0.0006(4)
C9 0.0111(5) 0.0161(6) 0.0182(6) -0.0006(4) 0.0029(4) -0.0009(5)
C10 0.0167(6) 0.0138(6) 0.0188(6) 0.0011(4) 0.0057(5) -0.0021(5)
C11 0.0144(6) 0.0197(6) 0.0195(6) 0.0018(5) 0.0058(5) 0.0018(5)
C12 0.0139(6) 0.0201(6) 0.0174(6) -0.0029(5) 0.0036(4) -0.0005(5)
C13 0.0174(6) 0.0191(6) 0.0166(6) 0.0007(5) 0.0024(5) -0.0029(5)
C14 0.0168(6) 0.0172(6) 0.0156(6) 0.0020(5) 0.0018(4) 0.0009(5)

loop_
_atom_type_symbol
_atom_type_description
_atom_type_scat_dispersion_real
_atom_type_scat_dispersion_imag
_atom_type_scat_source
C C 0.0033 0.0016 'International Tables Vol C Tables 4.2.6.8 and 6.1.1.4'
H H 0.0000 0.0000 'International Tables Vol C Tables 4.2.6.8 and 6.1.1.4'
O O 0.0106 0.0060 'International Tables Vol C Tables 4.2.6.8 and 6.1.1.4'
N N 0.0061 0.0033 'International Tables Vol C Tables 4.2.6.8 and 6.1.1.4'

loop_
_geom_angle_atom_site_label_1
_geom_angle_atom_site_label_2
_geom_angle_atom_site_label_3
_geom_angle
_geom_angle_publ_flag
C8 N1 C12 108.14(9) ?
C8 N1 C14 108.39(9) ?
C12 N1 C14 108.24(9) ?
C6 C1 C2 118.92(11) ?
C6 C1 C7 117.87(11) ?
C2 C1 C7 123.18(11) y
O2 N2 O3 123.65(11) y
O2 N2 C5 118.19(11) y
O3 N2 C5 118.16(12) ?
C3 C2 C1 120.72(12) ?
C3 C2 H2 119.6 ?
C1 C2 H2 119.6 ?
C2 C3 C4 120.67(12) ?
C2 C3 H3 119.7 ?
C4 C3 H3 119.7 ?
C5 C4 C3 117.90(11) ?
C5 C4 H4 121.1 ?
C3 C4 H4 121.1 ?
C4 C5 C6 123.00(11) ?
C4 C5 N2 118.73(11) ?
C6 C5 N2 118.24(11) y
C5 C6 C1 118.72(11) ?
C5 C6 H6 120.6 ?
C1 C6 H6 120.6 ?
C8 C7 C1 128.62(11) y
C8 C7 H7 115.7 ?
C1 C7 H7 115.7 ?
C7 C8 N1 125.40(11) y
C7 C8 C9 121.26(11) ?
N1 C8 C9 113.33(10) y
O1 C9 C8 124.75(11) ?
O1 C9 C10 124.49(11) ?
C8 C9 C10 110.76(10) y
C9 C10 C13 106.92(9) ?
C9 C10 C11 107.81(10) ?
C13 C10 C11 108.41(10) ?
C9 C10 H10 111.2 ?
C13 C10 H10 111.2 ?
C11 C10 H10 111.2 ?
C10 C11 C12 108.82(9) ?
C10 C11 H11A 109.9 ?
C12 C11 H11A 109.9 ?
C10 C11 H11B 109.9 ?
C12 C11 H11B 109.9 ?
H11A C11 H11B 108.3 ?
N1 C12 C11 111.76(9) ?
N1 C12 H12A 109.3 ?
C11 C12 H12A 109.3 ?
N1 C12 H12B 109.3 ?
C11 C12 H12B 109.3 ?
H12A C12 H12B 107.9 ?
C10 C13 C14 108.35(10) ?
C10 C13 H13A 110.0 ?
C14 C13 H13A 110.0 ?
C10 C13 H13B 110.0 ?
C14 C13 H13B 110.0 ?
H13A C13 H13B 108.4 ?
N1 C14 C13 112.46(9) ?
N1 C14 H14A 109.1 ?
C13 C14 H14A 109.1 ?
N1 C14 H14B 109.1 ?
C13 C14 H14B 109.1 ?
H14A C14 H14B 107.8 ?

loop_
_geom_bond_atom_site_label_1
_geom_bond_atom_site_label_2
_geom_bond_distance
_geom_bond_publ_flag
N1 C8 1.4448(15) y
N1 C12 1.4846(15) y
N1 C14 1.4858(15) ?
O1 C9 1.2223(14) y
C1 C6 1.4003(16) ?
C1 C2 1.4020(17) ?
C1 C7 1.4660(16) y
N2 O2 1.2297(16) ?
N2 O3 1.2303(15) y
N2 C5 1.4739(16) y
C2 C3 1.3878(17) ?
C2 H2 0.9500 ?
C3 C4 1.3891(19) ?
C3 H3 0.9500 ?
C4 C5 1.3831(19) ?
C4 H4 0.9500 ?
C5 C6 1.3857(17) ?
C6 H6 0.9500 ?
C7 C8 1.3376(17) y
C7 H7 0.9500 ?
C8 C9 1.4937(16) y
C9 C10 1.5085(16) ?
C10 C13 1.5401(17) ?
C10 C11 1.5426(16) ?
C10 H10 1.0000 ?
C11 C12 1.5529(17) ?
C11 H11A 0.9900 ?
C11 H11B 0.9900 ?
C12 H12A 0.9900 ?
C12 H12B 0.9900 ?
C13 C14 1.5483(17) ?
C13 H13A 0.9900 ?
C13 H13B 0.9900 ?
C14 H14A 0.9900 ?
C14 H14B 0.9900 ?

loop_
_geom_torsion_atom_site_label_1
_geom_torsion_atom_site_label_2
_geom_torsion_atom_site_label_3
_geom_torsion_atom_site_label_4
_geom_torsion
_geom_torsion_publ_flag
C6 C1 C2 C3 2.03(17) ?
C7 C1 C2 C3 -179.79(11) ?
C1 C2 C3 C4 0.46(18) ?
C2 C3 C4 C5 -2.17(18) ?
C3 C4 C5 C6 1.45(18) ?
C3 C4 C5 N2 -176.53(10) ?
O2 N2 C5 C4 172.24(11) ?
O3 N2 C5 C4 -7.34(16) ?
O2 N2 C5 C6 -5.84(16) ?
O3 N2 C5 C6 174.58(11) ?
C4 C5 C6 C1 1.00(18) ?
N2 C5 C6 C1 179.00(10) ?
C2 C1 C6 C5 -2.72(16) ?
C7 C1 C6 C5 179.01(10) ?
C6 C1 C7 C8 -154.52(12) y
C2 C1 C7 C8 27.29(19) y
C1 C7 C8 N1 2.5(2) y
C1 C7 C8 C9 -178.24(11) ?
C12 N1 C8 C7 -120.83(12) ?
C14 N1 C8 C7 122.04(12) ?
C12 N1 C8 C9 59.84(12) ?
C14 N1 C8 C9 -57.30(12) ?
C7 C8 C9 O1 -0.98(19) y
N1 C8 C9 O1 178.38(11) ?
C7 C8 C9 C10 179.17(11) ?
N1 C8 C9 C10 -1.46(14) ?
O1 C9 C10 C13 -120.35(13) ?
C8 C9 C10 C13 59.50(12) ?
O1 C9 C10 C11 123.26(12) ?
C8 C9 C10 C11 -56.89(12) ?
C9 C10 C11 C12 56.53(12) ?
C13 C10 C11 C12 -58.88(12) ?
C8 N1 C12 C11 -57.98(12) ?
C14 N1 C12 C11 59.25(12) ?
C10 C11 C12 N1 -0.11(13) ?
C9 C10 C13 C14 -57.64(12) ?
C11 C10 C13 C14 58.36(12) ?
C8 N1 C14 C13 57.12(12) ?
C12 N1 C14 C13 -59.95(12) ?
C10 C13 C14 N1 0.71(13) ?

loop_
_cod_related_entry_id
_cod_related_entry_database
_cod_related_entry_code
1 ChemSpider 667559
